data_4340274
loop_
_publ_author_name
'Evans, William J.'
'Miller, Kevin A.'
'Ziller, Joseph W.'

_publ_section_title
;
 Synthesis of (O2CEPh)1- ligands (E = S, Se) by CO2 insertion into
 lanthanide chalcogen bonds and their utility in forming
 crystallographically characterizable organoaluminum complexes
 [Me2Al(mu-O2CEPh)]2.
;
_journal_issue 1
_journal_name_full 'Inorganic chemistry'
_journal_page_first 424
_journal_page_last 429
_journal_paper_doi 10.1021/ic0515610
_journal_volume 45
_journal_year 2006
_chemical_formula_sum 'C18 H22 Al2 O4 Se2'
_chemical_formula_weight 514.24
_chemical_name_systematic
; 
 ? 
;
_space_group_IT_number 2
_symmetry_cell_setting triclinic
_symmetry_space_group_name_Hall '-P 1'
_symmetry_space_group_name_H-M 'P -1'
_atom_sites_solution_hydrogens difmap
_atom_sites_solution_primary direct
_atom_sites_solution_secondary difmap
_audit_creation_method SHELXTL
_cell_angle_alpha 95.797(2)
_cell_angle_beta 90.635(2)
_cell_angle_gamma 109.368(2)
_cell_formula_units_Z 1
_cell_length_a 7.5821(8)
_cell_length_b 7.8593(9)
_cell_length_c 9.7855(11)
_cell_measurement_temperature 163(2)
_cell_volume 546.69(11)
_computing_cell_refinement 'Bruker SMART/SAINT'
_computing_data_collection 'Bruker SMART'
_computing_data_reduction 'Bruker SAINT'
_computing_molecular_graphics 'Bruker SHELXTL'
_computing_publication_material 'Bruker SHELXTL'
_computing_structure_refinement 'Bruker SHELXTL'
_computing_structure_solution 'Bruker SHELXTL'
_diffrn_ambient_temperature 163(2)
_diffrn_measured_fraction_theta_full 0.966
_diffrn_measured_fraction_theta_max 0.966
_diffrn_measurement_device_type 'CCD area detector'
_diffrn_measurement_method 'omega scans'
_diffrn_radiation_monochromator graphite
_diffrn_radiation_source 'normal-focus sealed tube'
_diffrn_radiation_type MoK\a
_diffrn_radiation_wavelength 0.71073
_diffrn_reflns_av_R_equivalents 0.0167
_diffrn_reflns_av_sigmaI/netI 0.0214
_diffrn_reflns_limit_h_max 10
_diffrn_reflns_limit_h_min -9
_diffrn_reflns_limit_k_max 10
_diffrn_reflns_limit_k_min -10
_diffrn_reflns_limit_l_max 12
_diffrn_reflns_limit_l_min -12
_diffrn_reflns_number 5910
_diffrn_reflns_theta_full 28.26
_diffrn_reflns_theta_max 28.26
_diffrn_reflns_theta_min 2.09
_diffrn_standards_decay_% '< 1.0'
_diffrn_standards_interval_count 'initial 50 frames recollected'
_diffrn_standards_number '50 frames'
_exptl_absorpt_coefficient_mu 3.481
_exptl_absorpt_correction_T_max 0.7447
_exptl_absorpt_correction_T_min 0.2750
_exptl_absorpt_correction_type multi-scan
_exptl_absorpt_process_details 'Bruker SADABS'
_exptl_crystal_colour colorless
_exptl_crystal_density_diffrn 1.562
_exptl_crystal_density_meas ?
_exptl_crystal_density_method 'not measured'
_exptl_crystal_description plate
_exptl_crystal_F_000 256
_exptl_crystal_size_max 0.50
_exptl_crystal_size_mid 0.27
_exptl_crystal_size_min 0.09
_refine_diff_density_max 0.555
_refine_diff_density_min -0.568
_refine_diff_density_rms 0.059
_refine_ls_extinction_method none
_refine_ls_goodness_of_fit_ref 1.040
_refine_ls_hydrogen_treatment refall
_refine_ls_matrix_type full
_refine_ls_number_parameters 162
_refine_ls_number_reflns 2613
_refine_ls_number_restraints 0
_refine_ls_restrained_S_all 1.040
_refine_ls_R_factor_all 0.0236
_refine_ls_R_factor_gt 0.0208
_refine_ls_shift/su_max 0.000
_refine_ls_shift/su_mean 0.000
_refine_ls_structure_factor_coef Fsqd
_refine_ls_weighting_details 'calc w=1/[\s^2^(Fo^2^)+(0.0207P)^2^+0.3312P] where P=(Fo^2^+2Fc^2^)/3'
_refine_ls_weighting_scheme calc
_refine_ls_wR_factor_gt 0.0495
_refine_ls_wR_factor_ref 0.0508
_reflns_number_gt 2451
_reflns_number_total 2613
_reflns_threshold_expression >2sigma(I)
_cod_data_source_file ic0515610si20050912_055731.cif
_cod_data_source_block kam9_281313
_cod_depositor_comments
;
The following automatic conversions were performed:

'_symmetry_cell_setting' value 'Triclinic' changed to 'triclinic'
according to
/usr/data/users/saulius/automatic-downloads/retrospective/ACS/lib/dictionaries/cif_core.dic
dictionary named 'cif_core.dic' version 2.4.2 from 2011-04-26.

Automatic conversion script
Id: cif_fix_values 2281 2013-09-26 08:29:07Z andrius 

The following automatic conversions were performed:

'_exptl_crystal_density_meas' value 'NA' was changed to '?' - the
value is perceived as not measured.

Automatic conversion script
Id: cif_fix_values 3008 2015-01-20 13:52:24Z robertas 
;
_cod_original_cell_volume 546.69(10)
_cod_original_sg_symbol_H-M P-1
_cod_database_code 4340274

loop_
_symmetry_equiv_pos_as_xyz
'x, y, z'
'-x, -y, -z'

loop_
_atom_site_label
_atom_site_type_symbol
_atom_site_fract_x
_atom_site_fract_y
_atom_site_fract_z
_atom_site_U_iso_or_equiv
_atom_site_adp_type
_atom_site_occupancy
_atom_site_symmetry_multiplicity
_atom_site_calc_flag
Al1 Al 0.20472(7) 0.10617(6) -0.13943(5) 0.02173(10) Uani 1 1 d
Se1 Se 0.04719(2) 0.46072(2) 0.195905(18) 0.02656(6) Uani 1 1 d
O1 O 0.17055(16) 0.26636(15) 0.00271(12) 0.0241(2) Uani 1 1 d
O2 O 0.11346(15) -0.11057(15) -0.06762(12) 0.0234(2) Uani 1 1 d
C1 C 0.0295(2) 0.2502(2) 0.07465(16) 0.0199(3) Uani 1 1 d
C2 C 0.0340(3) 0.1002(3) -0.2930(2) 0.0323(4) Uani 1 1 d
C3 C 0.4732(3) 0.1668(3) -0.1506(2) 0.0328(4) Uani 1 1 d
C4 C -0.1811(2) 0.3694(2) 0.28901(17) 0.0224(3) Uani 1 1 d
C5 C -0.3464(3) 0.3805(3) 0.2348(2) 0.0317(4) Uani 1 1 d
C6 C -0.5078(3) 0.3207(3) 0.3076(3) 0.0429(5) Uani 1 1 d
C7 C -0.5029(3) 0.2527(3) 0.4320(2) 0.0433(5) Uani 1 1 d
C8 C -0.3385(3) 0.2420(3) 0.4845(2) 0.0387(5) Uani 1 1 d
C9 C -0.1759(3) 0.3013(2) 0.41361(18) 0.0282(3) Uani 1 1 d
H2A H 0.074(4) 0.200(4) -0.327(3) 0.062(8) Uiso 1 1 d
H2B H 0.024(4) 0.014(5) -0.352(4) 0.079(10) Uiso 1 1 d
H2C H -0.077(5) 0.087(4) -0.265(3) 0.072(9) Uiso 1 1 d
H3A H 0.506(3) 0.082(3) -0.213(3) 0.048(7) Uiso 1 1 d
H3B H 0.533(4) 0.166(4) -0.067(3) 0.063(8) Uiso 1 1 d
H3C H 0.530(4) 0.286(4) -0.174(3) 0.066(8) Uiso 1 1 d
H5 H -0.349(3) 0.426(3) 0.151(3) 0.043(6) Uiso 1 1 d
H6 H -0.613(4) 0.330(4) 0.272(3) 0.060(8) Uiso 1 1 d
H7 H -0.607(4) 0.213(3) 0.479(3) 0.054(7) Uiso 1 1 d
H8 H -0.335(4) 0.197(4) 0.563(3) 0.058(8) Uiso 1 1 d
H9 H -0.064(3) 0.296(3) 0.452(2) 0.037(6) Uiso 1 1 d

loop_
_atom_site_aniso_label
_atom_site_aniso_U_11
_atom_site_aniso_U_22
_atom_site_aniso_U_33
_atom_site_aniso_U_23
_atom_site_aniso_U_13
_atom_site_aniso_U_12
Al1 0.0227(2) 0.0217(2) 0.0199(2) 0.00175(18) 0.00592(18) 0.00624(18)
Se1 0.02713(9) 0.02082(9) 0.02771(10) -0.00301(6) 0.00882(6) 0.00408(6)
O1 0.0243(5) 0.0216(5) 0.0254(6) 0.0013(4) 0.0076(4) 0.0065(4)
O2 0.0231(5) 0.0193(5) 0.0267(6) 0.0013(4) 0.0032(4) 0.0059(4)
C1 0.0233(7) 0.0200(7) 0.0182(7) 0.0028(6) 0.0012(6) 0.0095(6)
C2 0.0429(11) 0.0302(9) 0.0256(9) -0.0015(7) -0.0038(8) 0.0163(8)
C3 0.0267(8) 0.0326(9) 0.0372(11) 0.0043(8) 0.0127(8) 0.0069(7)
C4 0.0233(7) 0.0212(7) 0.0218(8) -0.0007(6) 0.0046(6) 0.0074(6)
C5 0.0321(9) 0.0328(9) 0.0328(10) 0.0050(8) -0.0018(7) 0.0139(7)
C6 0.0252(9) 0.0470(12) 0.0582(14) 0.0012(10) 0.0022(9) 0.0159(9)
C7 0.0340(10) 0.0420(11) 0.0475(12) -0.0034(9) 0.0199(9) 0.0059(9)
C8 0.0460(11) 0.0389(10) 0.0243(9) 0.0024(8) 0.0101(8) 0.0050(9)
C9 0.0307(9) 0.0292(8) 0.0233(8) 0.0003(7) 0.0001(7) 0.0091(7)

loop_
_atom_type_symbol
_atom_type_description
_atom_type_scat_dispersion_real
_atom_type_scat_dispersion_imag
_atom_type_scat_source
C C 0.0033 0.0016 'International Tables Vol C Tables 4.2.6.8 and 6.1.1.4'
H H 0.0000 0.0000 'International Tables Vol C Tables 4.2.6.8 and 6.1.1.4'
O O 0.0106 0.0060 'International Tables Vol C Tables 4.2.6.8 and 6.1.1.4'
Al Al 0.0645 0.0514 'International Tables Vol C Tables 4.2.6.8 and 6.1.1.4'
Se Se -0.0929 2.2259 'International Tables Vol C Tables 4.2.6.8 and 6.1.1.4'

loop_
_geom_angle_atom_site_label_1
_geom_angle_atom_site_label_2
_geom_angle_atom_site_label_3
_geom_angle
_geom_angle_site_symmetry_1
O2 Al1 O1 101.58(5) .
O2 Al1 C3 108.20(8) .
O1 Al1 C3 105.67(8) .
O2 Al1 C2 107.52(8) .
O1 Al1 C2 106.99(8) .
C3 Al1 C2 124.55(10) .
C1 Se1 C4 99.43(7) .
C1 O1 Al1 128.96(11) .
C1 O2 Al1 140.81(11) 2
O2 C1 O1 124.51(15) 2
O2 C1 Se1 121.30(12) 2
O1 C1 Se1 114.18(11) .
C9 C4 C5 120.90(16) .
C9 C4 Se1 119.03(13) .
C5 C4 Se1 119.99(13) .
C4 C5 C6 118.73(19) .
C7 C6 C5 120.45(19) .
C8 C7 C6 120.34(19) .
C7 C8 C9 120.0(2) .
C4 C9 C8 119.53(18) .

loop_
_geom_bond_atom_site_label_1
_geom_bond_atom_site_label_2
_geom_bond_distance
_geom_bond_site_symmetry_2
Al1 O2 1.8290(12) .
Al1 O1 1.8595(13) .
Al1 C3 1.9374(19) .
Al1 C2 1.959(2) .
Se1 C1 1.9017(16) .
Se1 C4 1.9193(16) .
O1 C1 1.2647(19) .
O2 C1 1.2564(19) 2
C1 O2 1.2564(19) 2
C4 C9 1.385(2) .
C4 C5 1.388(2) .
C5 C6 1.389(3) .
C6 C7 1.383(3) .
C7 C8 1.375(3) .
C8 C9 1.386(3) .
